data_1552333
loop_
_publ_author_name
'Zhao, Haoqiang'
'Xu, Xin'
'Luo, Zhenli'
'Cao, Lei'
'Li, Bohan'
'Li, Huanrong'
'Xu, Lijin'
'Fan, Qinghua'
'Walsh, Patrick J.'

_publ_section_title
;
 Rhodium(i)-catalyzed C6-selective C--H alkenylation and polyenylation of
 2-pyridones with alkenyl and conjugated polyenyl carboxylic acids
;
_journal_name_full 'Chemical Science'
_journal_paper_doi 10.1039/C9SC03672E
_journal_year 2019
_chemical_formula_moiety 'C18 H13 Cl N2 O'
_chemical_formula_sum 'C18 H13 Cl N2 O'
_chemical_formula_weight 308.75
_space_group_crystal_system monoclinic
_space_group_IT_number 14
_space_group_name_Hall '-P 2yn'
_space_group_name_H-M_alt 'P 1 21/n 1'
_symmetry_space_group_name_Hall '-P 2yn'
_symmetry_space_group_name_H-M 'P 1 21/n 1'
_atom_sites_solution_hydrogens geom
_atom_sites_solution_primary dual
_atom_sites_solution_secondary difmap
_audit_creation_date 2018-10-02
_audit_creation_method
;
Olex2 1.2
(compiled 2018.05.18 svn.r3508 for OlexSys, GUI svn.r5497)
;
_audit_update_record
;
2018-10-19 deposited with the CCDC.    2019-09-17 downloaded from the CCDC.
;
_cell_angle_alpha 90.00
_cell_angle_beta 105.96
_cell_angle_gamma 90.00
_cell_formula_units_Z 4
_cell_length_a 5.6055(8)
_cell_length_b 27.048(3)
_cell_length_c 10.1964(14)
_cell_measurement_reflns_used 2940
_cell_measurement_temperature 200(2)
_cell_measurement_theta_max 27.40
_cell_measurement_theta_min 2.566
_cell_volume 1486.4(3)
_computing_cell_refinement 'SAINT V8.38A (?, 2016)'
_computing_data_reduction 'SAINT V8.38A (?, 2016)'
_computing_molecular_graphics 'Olex2 (Dolomanov et al., 2009)'
_computing_publication_material 'Olex2 (Dolomanov et al., 2009)'
_computing_structure_refinement 'ShelXL (Sheldrick, 2015)'
_computing_structure_solution 'XT (Sheldrick, 2015)'
_diffrn_ambient_temperature 199.99
_diffrn_measured_fraction_theta_full 0.993
_diffrn_measured_fraction_theta_max 0.993
_diffrn_measurement_device_type 'Bruker APEX-II CCD'
_diffrn_measurement_method '\f and \w scans'
_diffrn_radiation_monochromator graphite
_diffrn_radiation_type MoK\a
_diffrn_radiation_wavelength 0.71073
_diffrn_reflns_av_R_equivalents 0.0651
_diffrn_reflns_av_unetI/netI 0.0785
_diffrn_reflns_limit_h_max 5
_diffrn_reflns_limit_h_min -7
_diffrn_reflns_limit_k_max 35
_diffrn_reflns_limit_k_min -35
_diffrn_reflns_limit_l_max 13
_diffrn_reflns_limit_l_min -13
_diffrn_reflns_number 10039
_diffrn_reflns_theta_full 27.55
_diffrn_reflns_theta_max 27.55
_diffrn_reflns_theta_min 2.57
_diffrn_source 'fine-focus sealed tube'
_diffrn_standards_number 0
_exptl_absorpt_coefficient_mu 0.260
_exptl_absorpt_correction_T_max 0.7456
_exptl_absorpt_correction_T_min 0.5449
_exptl_absorpt_correction_type multi-scan
_exptl_absorpt_process_details
'SADABS-2016/2 (Bruker,2016/2) was used for absorption correction. wR2(int) was 0.1444 before and 0.0537 after correction. The Ratio of minimum to maximum transmission is 0.7308. The \l/2 correction factor is Not present.'
_exptl_crystal_colour 'clear yellowish yellow'
_exptl_crystal_colour_lustre clear
_exptl_crystal_colour_modifier yellowish
_exptl_crystal_colour_primary yellow
_exptl_crystal_density_diffrn 1.380
_exptl_crystal_density_method 'not measured'
_exptl_crystal_description block
_exptl_crystal_F_000 640
_exptl_crystal_size_max 0.28
_exptl_crystal_size_mid 0.2
_exptl_crystal_size_min 0.18
_refine_diff_density_max 0.227
_refine_diff_density_min -0.315
_refine_diff_density_rms 0.055
_refine_ls_extinction_method none
_refine_ls_goodness_of_fit_ref 1.022
_refine_ls_hydrogen_treatment constr
_refine_ls_matrix_type full
_refine_ls_number_parameters 199
_refine_ls_number_reflns 3420
_refine_ls_number_restraints 0
_refine_ls_restrained_S_all 1.022
_refine_ls_R_factor_all 0.1059
_refine_ls_R_factor_gt 0.0535
_refine_ls_shift/su_max 0.000
_refine_ls_shift/su_mean 0.000
_refine_ls_structure_factor_coef Fsqd
_refine_ls_weighting_details 'calc w=1/[\s^2^(Fo^2^)+(0.0470P)^2^+0.4399P] where P=(Fo^2^+2Fc^2^)/3'
_refine_ls_weighting_scheme calc
_refine_ls_wR_factor_gt 0.1086
_refine_ls_wR_factor_ref 0.1274
_reflns_number_gt 2137
_reflns_number_total 3420
_reflns_threshold_expression >2sigma(I)
_cod_data_source_file c9sc03672e2.cif
_cod_data_source_block mo_zhq2018100202_0ma
_cod_database_code 1552333
_olex2_refinement_description
;
1. Fixed Uiso
 At 1.2 times of:
  All C(H) groups
2.a Aromatic/amide H refined with riding coordinates:
 C008(H008), C009(H009), C00C(H00C), C00D(H00D), C00E(H00E), C00F(H00F),
 C00G(H00G), C00H(H00H), C00I(H00I), C00J(H00J), C00K(H00K), C00L(H00L),
 C00M(H00M)
;
_olex2_submission_special_instructions 'No special instructions were received'

loop_
_space_group_symop_id
_space_group_symop_operation_xyz
1 'x, y, z'
2 '-x+1/2, y+1/2, -z+1/2'
3 '-x, -y, -z'
4 'x-1/2, -y-1/2, z-1/2'

loop_
_atom_site_label
_atom_site_type_symbol
_atom_site_fract_x
_atom_site_fract_y
_atom_site_fract_z
_atom_site_U_iso_or_equiv
_atom_site_adp_type
_atom_site_occupancy
_atom_site_calc_flag
_atom_site_refinement_flags_posn
Cl01 Cl 0.32328(13) 0.53048(2) 0.10542(6) 0.0447(2) Uani 1 d .
O002 O 1.2805(3) 0.65352(6) 0.81485(19) 0.0528(5) Uani 1 d .
N003 N 0.9237(3) 0.62820(6) 0.66390(17) 0.0299(4) Uani 1 d .
N004 N 0.8878(5) 0.70133(7) 0.5384(2) 0.0509(6) Uani 1 d .
C005 C 0.7703(4) 0.59174(8) 0.5892(2) 0.0299(5) Uani 1 d .
C006 C 0.1975(4) 0.59458(8) 0.2824(2) 0.0295(5) Uani 1 d .
C007 C 0.8511(4) 0.67971(7) 0.6465(2) 0.0313(5) Uani 1 d .
C008 C 0.5345(4) 0.60639(8) 0.4975(2) 0.0337(5) Uani 1 d .
H008 H 0.4504 0.6341 0.5209 0.040 Uiso 1 calc R
C009 C 0.4310(4) 0.58249(8) 0.3815(2) 0.0329(5) Uani 1 d .
H009 H 0.5188 0.5547 0.3615 0.039 Uiso 1 calc R
C00A C 1.1573(5) 0.61894(9) 0.7529(2) 0.0363(6) Uani 1 d .
C00B C 0.1339(4) 0.57440(8) 0.1505(2) 0.0318(5) Uani 1 d .
C00C C -0.0796(5) 0.58811(8) 0.0536(2) 0.0385(6) Uani 1 d .
H00C H -0.1161 0.5744 -0.0355 0.046 Uiso 1 calc R
C00D C 0.0282(4) 0.62771(8) 0.3118(2) 0.0356(6) Uani 1 d .
H00D H 0.0622 0.6415 0.4007 0.043 Uiso 1 calc R
C00E C 0.8512(5) 0.54403(8) 0.6065(2) 0.0388(6) Uani 1 d .
H00E H 0.7473 0.5182 0.5593 0.047 Uiso 1 calc R
C00F C 1.2338(5) 0.56825(8) 0.7620(2) 0.0393(6) Uani 1 d .
H00F H 1.3934 0.5596 0.8183 0.047 Uiso 1 calc R
C00G C -0.2402(5) 0.62158(9) 0.0852(3) 0.0411(6) Uani 1 d .
H00G H -0.3867 0.6313 0.0182 0.049 Uiso 1 calc R
C00H C -0.1856(5) 0.64088(9) 0.2159(3) 0.0395(6) Uani 1 d .
H00H H -0.2973 0.6634 0.2392 0.047 Uiso 1 calc R
C00I C 1.0843(5) 0.53260(8) 0.6924(2) 0.0406(6) Uani 1 d .
H00I H 1.1384 0.4992 0.7020 0.049 Uiso 1 calc R
C00J C 0.7546(5) 0.70233(9) 0.7403(3) 0.0498(7) Uani 1 d .
H00J H 0.7325 0.6848 0.8169 0.060 Uiso 1 calc R
C00K C 0.7257(6) 0.77517(9) 0.6075(3) 0.0528(7) Uani 1 d .
H00K H 0.6830 0.8090 0.5910 0.063 Uiso 1 calc R
C00L C 0.8228(6) 0.74914(9) 0.5207(3) 0.0580(8) Uani 1 d .
H00L H 0.8461 0.7657 0.4430 0.070 Uiso 1 calc R
C00M C 0.6907(6) 0.75145(10) 0.7197(3) 0.0640(9) Uani 1 d .
H00M H 0.6231 0.7687 0.7824 0.077 Uiso 1 calc R

loop_
_atom_site_aniso_label
_atom_site_aniso_U_11
_atom_site_aniso_U_22
_atom_site_aniso_U_33
_atom_site_aniso_U_23
_atom_site_aniso_U_13
_atom_site_aniso_U_12
Cl01 0.0555(5) 0.0374(3) 0.0391(3) -0.0111(3) 0.0093(3) 0.0018(3)
O002 0.0479(12) 0.0382(9) 0.0572(11) -0.0075(9) -0.0112(9) -0.0031(8)
N003 0.0339(12) 0.0255(9) 0.0267(9) -0.0013(8) 0.0024(9) 0.0003(8)
N004 0.0836(18) 0.0320(11) 0.0436(12) 0.0021(9) 0.0287(12) 0.0091(11)
C005 0.0370(14) 0.0281(11) 0.0242(11) -0.0018(9) 0.0078(10) -0.0024(10)
C006 0.0326(13) 0.0256(10) 0.0297(11) 0.0006(9) 0.0074(10) -0.0085(10)
C007 0.0358(14) 0.0253(10) 0.0310(12) -0.0031(9) 0.0060(11) -0.0006(10)
C008 0.0397(15) 0.0260(11) 0.0338(12) -0.0014(9) 0.0075(11) -0.0029(10)
C009 0.0380(15) 0.0283(11) 0.0325(12) 0.0004(10) 0.0097(11) -0.0008(10)
C00A 0.0380(15) 0.0350(13) 0.0325(12) -0.0013(10) 0.0037(11) 0.0001(11)
C00B 0.0361(14) 0.0278(11) 0.0305(12) -0.0025(9) 0.0078(11) -0.0078(10)
C00C 0.0422(16) 0.0365(13) 0.0315(12) -0.0048(10) 0.0010(12) -0.0119(12)
C00D 0.0389(15) 0.0339(12) 0.0351(12) -0.0046(10) 0.0119(12) -0.0071(11)
C00E 0.0521(17) 0.0265(11) 0.0346(13) -0.0012(10) 0.0067(12) -0.0046(11)
C00F 0.0421(16) 0.0347(12) 0.0357(13) 0.0039(10) 0.0016(12) 0.0057(11)
C00G 0.0341(15) 0.0385(13) 0.0435(14) 0.0039(11) -0.0015(12) -0.0072(11)
C00H 0.0331(15) 0.0364(12) 0.0491(15) -0.0007(11) 0.0113(12) -0.0013(11)
C00I 0.0543(17) 0.0289(11) 0.0361(13) 0.0059(10) 0.0079(12) 0.0081(12)
C00J 0.071(2) 0.0393(13) 0.0470(15) 0.0034(12) 0.0285(15) 0.0105(13)
C00K 0.063(2) 0.0266(12) 0.0702(19) 0.0017(13) 0.0204(16) 0.0096(12)
C00L 0.093(2) 0.0352(14) 0.0515(16) 0.0097(12) 0.0287(17) 0.0105(15)
C00M 0.090(2) 0.0413(15) 0.075(2) -0.0006(14) 0.0459(19) 0.0190(16)

loop_
_atom_type_symbol
_atom_type_description
_atom_type_scat_dispersion_real
_atom_type_scat_dispersion_imag
_atom_type_scat_source
C C 0.0033 0.0016 'International Tables Vol C Tables 4.2.6.8 and 6.1.1.4'
H H 0.0000 0.0000 'International Tables Vol C Tables 4.2.6.8 and 6.1.1.4'
Cl Cl 0.1484 0.1585 'International Tables Vol C Tables 4.2.6.8 and 6.1.1.4'
N N 0.0061 0.0033 'International Tables Vol C Tables 4.2.6.8 and 6.1.1.4'
O O 0.0106 0.0060 'International Tables Vol C Tables 4.2.6.8 and 6.1.1.4'

loop_
_geom_angle_atom_site_label_1
_geom_angle_atom_site_label_2
_geom_angle_atom_site_label_3
_geom_angle
C005 N003 C007 120.32(18)
C005 N003 C00A 123.87(18)
C00A N003 C007 115.73(17)
C007 N004 C00L 116.2(2)
N003 C005 C008 118.48(18)
C00E C005 N003 117.9(2)
C00E C005 C008 123.7(2)
C00B C006 C009 121.5(2)
C00D C006 C009 122.0(2)
C00D C006 C00B 116.5(2)
N004 C007 N003 115.30(19)
N004 C007 C00J 124.9(2)
C00J C007 N003 119.8(2)
C005 C008 H008 118.7
C009 C008 C005 122.5(2)
C009 C008 H008 118.7
C006 C009 H009 116.7
C008 C009 C006 126.6(2)
C008 C009 H009 116.7
O002 C00A N003 119.5(2)
O002 C00A C00F 125.4(2)
N003 C00A C00F 115.1(2)
C006 C00B Cl01 120.44(18)
C00C C00B Cl01 117.88(17)
C00C C00B C006 121.7(2)
C00B C00C H00C 119.9
C00G C00C C00B 120.3(2)
C00G C00C H00C 119.9
C006 C00D H00D 119.1
C00H C00D C006 121.8(2)
C00H C00D H00D 119.1
C005 C00E H00E 119.6
C005 C00E C00I 120.8(2)
C00I C00E H00E 119.6
C00A C00F H00F 119.3
C00I C00F C00A 121.4(2)
C00I C00F H00F 119.3
C00C C00G H00G 120.4
C00C C00G C00H 119.2(2)
C00H C00G H00G 120.4
C00D C00H C00G 120.5(2)
C00D C00H H00H 119.8
C00G C00H H00H 119.8
C00E C00I H00I 119.6
C00F C00I C00E 120.9(2)
C00F C00I H00I 119.6
C007 C00J H00J 121.2
C007 C00J C00M 117.5(2)
C00M C00J H00J 121.2
C00L C00K H00K 120.8
C00L C00K C00M 118.5(2)
C00M C00K H00K 120.8
N004 C00L C00K 123.7(3)
N004 C00L H00L 118.1
C00K C00L H00L 118.1
C00J C00M H00M 120.4
C00K C00M C00J 119.1(3)
C00K C00M H00M 120.4

loop_
_geom_bond_atom_site_label_1
_geom_bond_atom_site_label_2
_geom_bond_distance
Cl01 C00B 1.738(2)
O002 C00A 1.230(3)
N003 C005 1.390(3)
N003 C007 1.449(3)
N003 C00A 1.395(3)
N004 C007 1.313(3)
N004 C00L 1.342(3)
C005 C008 1.449(3)
C005 C00E 1.363(3)
C006 C009 1.454(3)
C006 C00B 1.403(3)
C006 C00D 1.397(3)
C007 C00J 1.366(3)
C008 H008 0.9500
C008 C009 1.333(3)
C009 H009 0.9500
C00A C00F 1.432(3)
C00B C00C 1.377(3)
C00C H00C 0.9500
C00C C00G 1.376(3)
C00D H00D 0.9500
C00D C00H 1.369(3)
C00E H00E 0.9500
C00E C00I 1.393(3)
C00F H00F 0.9500
C00F C00I 1.345(3)
C00G H00G 0.9500
C00G C00H 1.385(3)
C00H H00H 0.9500
C00I H00I 0.9500
C00J H00J 0.9500
C00J C00M 1.377(4)
C00K H00K 0.9500
C00K C00L 1.356(4)
C00K C00M 1.373(4)
C00L H00L 0.9500
C00M H00M 0.9500
